data_2019102
loop_
_publ_author_name
'Yasmin, Sabina'
'Suarez, Sebasti\'an'
'Doctorovich, Fabio'
'Roy, Tapashi G.'
'Baggio, Ricardo'

_publ_section_title
;
 Three transition-metal complexes with the macrocyclic ligand
 <i>meso</i>-5,7,7,12,14,14-hexamethyl-1,4,8,11-tetraazacyclotetradecane
 (<i>L</i>): [Cu(ClO~4~)~2~(<i>L</i>)], [Zn(NO~3~)~2~(<i>L</i>)] and
 [CuCl(<i>L</i>)(H~2~O)]Cl
;
_journal_coeditor_code SK3501
_journal_issue 8
_journal_name_full 'Acta Crystallographica Section C'
_journal_page_first 862
_journal_page_last 867
_journal_paper_doi 10.1107/S0108270113018465
_journal_volume 69
_journal_year 2013
_chemical_formula_iupac '[Cu (Cl O4)2 (C18 H40 N4)]'
_chemical_formula_moiety 'C16 H36 Cl2 Cu N4 O8'
_chemical_formula_sum 'C16 H36 Cl2 Cu N4 O8'
_chemical_formula_weight 546.93
_chemical_name_systematic
(<i>meso</i>-5,7,7,12,14,14-Hexamethyl-1,4,8,11-tetraazacyclotetradecane-\k^4^<i>N</i>)bis(perchlorato-\k<i>O</i>)copper(II)
_space_group_IT_number 14
_symmetry_cell_setting monoclinic
_symmetry_space_group_name_Hall '-P 2yn'
_symmetry_space_group_name_H-M 'P 1 21/n 1'
_atom_sites_solution_hydrogens geom
_atom_sites_solution_primary direct
_atom_sites_solution_secondary difmap
_audit_creation_method SHELXL97
_cell_angle_alpha 90.00
_cell_angle_beta 98.097(5)
_cell_angle_gamma 90.00
_cell_formula_units_Z 2
_cell_length_a 8.460(5)
_cell_length_b 9.162(5)
_cell_length_c 15.506(5)
_cell_measurement_temperature 295(2)
_cell_volume 1189.9(10)
_computing_cell_refinement 'CrysAlis PRO (Oxford Diffraction, 2009)'
_computing_data_collection 'CrysAlis PRO (Oxford Diffraction, 2009)'
_computing_data_reduction 'CrysAlis PRO (Oxford Diffraction, 2009)'
_computing_molecular_graphics 'SHELXTL (Sheldrick, 2008)'
_computing_publication_material
;
SHELXL97 (Sheldrick, 2008) and PLATON (Spek, 2009)
;
_computing_structure_refinement 'SHELXL97 (Sheldrick, 2008)'
_computing_structure_solution 'SHELXS97 (Sheldrick, 2008)'
_diffrn_ambient_temperature 295(2)
_diffrn_measured_fraction_theta_full 0.997
_diffrn_measured_fraction_theta_max 0.905
_diffrn_measurement_device_type 'Oxford Gemini S Ultra CCD area-detector'
_diffrn_measurement_method '\w scans, thick slices'
_diffrn_radiation_monochromator graphite
_diffrn_radiation_source 'fine-focus sealed tube'
_diffrn_radiation_type MoK\a
_diffrn_radiation_wavelength 0.71069
_diffrn_reflns_av_R_equivalents 0.0427
_diffrn_reflns_av_sigmaI/netI 0.0349
_diffrn_reflns_limit_h_max 10
_diffrn_reflns_limit_h_min -10
_diffrn_reflns_limit_k_max 12
_diffrn_reflns_limit_k_min -12
_diffrn_reflns_limit_l_max 19
_diffrn_reflns_limit_l_min -20
_diffrn_reflns_number 15029
_diffrn_reflns_theta_full 25.00
_diffrn_reflns_theta_max 29.02
_diffrn_reflns_theta_min 3.68
_exptl_absorpt_coefficient_mu 1.190
_exptl_absorpt_correction_T_max 0.82
_exptl_absorpt_correction_T_min 0.72
_exptl_absorpt_correction_type multi-scan
_exptl_absorpt_process_details '(CrysAlis PRO; Oxford Diffraction, 2009)'
_exptl_crystal_colour 'dark blue'
_exptl_crystal_density_diffrn 1.527
_exptl_crystal_density_method 'not measured'
_exptl_crystal_description block
_exptl_crystal_F_000 574
_exptl_crystal_size_max 0.22
_exptl_crystal_size_mid 0.20
_exptl_crystal_size_min 0.16
_refine_diff_density_max 0.508
_refine_diff_density_min -0.431
_refine_ls_extinction_method none
_refine_ls_goodness_of_fit_ref 1.075
_refine_ls_hydrogen_treatment constr
_refine_ls_matrix_type full
_refine_ls_number_parameters 145
_refine_ls_number_reflns 2878
_refine_ls_number_restraints 21
_refine_ls_restrained_S_all 1.123
_refine_ls_R_factor_all 0.0655
_refine_ls_R_factor_gt 0.0433
_refine_ls_shift/su_max 0.000
_refine_ls_shift/su_mean 0.000
_refine_ls_structure_factor_coef Fsqd
_refine_ls_weighting_details 'calc w = 1/[\s^2^(Fo^2^)+(0.0523P)^2^+0.9640P] where P=(Fo^2^+2Fc^2^)/3'
_refine_ls_weighting_scheme calc
_refine_ls_wR_factor_gt 0.1071
_refine_ls_wR_factor_ref 0.1214
_reflns_number_gt 2167
_reflns_number_total 2878
_reflns_threshold_expression I>2\s(I)
_cod_data_source_file sk3501.cif
_cod_data_source_block I
_cod_original_sg_symbol_H-M 'P 21/n'
_cod_database_code 2019102
_cod_database_fobs_code 2019102

loop_
_symmetry_equiv_pos_as_xyz
'x, y, z'
'-x+1/2, y+1/2, -z+1/2'
'-x, -y, -z'
'x-1/2, -y-1/2, z-1/2'

loop_
_atom_site_type_symbol
_atom_site_label
_atom_site_fract_x
_atom_site_fract_y
_atom_site_fract_z
_atom_site_U_iso_or_equiv
_atom_site_adp_type
_atom_site_calc_flag
_atom_site_refinement_flags
_atom_site_occupancy
_atom_site_symmetry_multiplicity
Cu Cu1 0.5000 0.5000 0.5000 0.02898(16) Uani d S 1 2
N N1 0.4505(3) 0.2941(2) 0.45378(15) 0.0317(5) Uani d . 1 1
H H1N 0.5419 0.2440 0.4720 0.038 Uiso calc R 1 1
N N2 0.6097(3) 0.5614(3) 0.39787(15) 0.0307(5) Uani d . 1 1
H H2N 0.7123 0.5294 0.4097 0.037 Uiso calc R 1 1
C C1 0.3340(4) 0.2316(3) 0.5067(2) 0.0427(7) Uani d . 1 1
H H11 0.3335 0.1259 0.5025 0.051 Uiso calc R 1 1
H H12 0.2274 0.2670 0.4858 0.051 Uiso calc R 1 1
C C2 0.4173(4) 0.2601(3) 0.35834(19) 0.0394(7) Uani d . 1 1
C C3 0.5438(4) 0.3370(3) 0.3131(2) 0.0425(7) Uani d . 1 1
H H31 0.6477 0.3054 0.3414 0.051 Uiso calc R 1 1
H H32 0.5325 0.3020 0.2535 0.051 Uiso calc R 1 1
C C4 0.5448(4) 0.5016(3) 0.31030(19) 0.0380(7) Uani d . 1 1
H H4 0.4345 0.5356 0.2953 0.046 Uiso calc R 1 1
C C5 0.6170(4) 0.7222(3) 0.4003(2) 0.0389(7) Uani d . 1 1
H H51 0.5133 0.7630 0.3782 0.047 Uiso calc R 1 1
H H52 0.6939 0.7571 0.3642 0.047 Uiso calc R 1 1
C C6 0.4368(6) 0.0957(4) 0.3448(3) 0.0674(12) Uani d . 1 1
H H61 0.3550 0.0440 0.3693 0.101 Uiso calc R 1 1
H H62 0.5397 0.0650 0.3730 0.101 Uiso calc R 1 1
H H63 0.4278 0.0751 0.2836 0.101 Uiso calc R 1 1
C C7 0.2503(4) 0.3076(5) 0.3206(2) 0.0593(10) Uani d . 1 1
H H71 0.2318 0.4052 0.3394 0.089 Uiso calc R 1 1
H H72 0.1737 0.2428 0.3404 0.089 Uiso calc R 1 1
H H73 0.2394 0.3050 0.2582 0.089 Uiso calc R 1 1
C C8 0.6409(5) 0.5541(5) 0.2400(2) 0.0665(11) Uani d . 1 1
H H81 0.6398 0.6588 0.2380 0.100 Uiso calc R 1 1
H H82 0.5943 0.5161 0.1845 0.100 Uiso calc R 1 1
H H83 0.7491 0.5204 0.2532 0.100 Uiso calc R 1 1
Cl Cl1 0.12730(10) 0.71769(11) 0.45681(6) 0.0578(3) Uani d D 1 1
O O1 0.2075(6) 0.8512(4) 0.4664(4) 0.194(3) Uani d D 1 1
O O2 0.2372(3) 0.6183(4) 0.4265(2) 0.1006(12) Uani d D 1 1
O O3 0.0985(4) 0.6695(5) 0.5393(2) 0.1091(13) Uani d D 1 1
O O4 -0.0135(3) 0.7212(6) 0.4002(2) 0.136(2) Uani d D 1 1

loop_
_atom_site_aniso_label
_atom_site_aniso_U_11
_atom_site_aniso_U_22
_atom_site_aniso_U_33
_atom_site_aniso_U_12
_atom_site_aniso_U_13
_atom_site_aniso_U_23
Cu1 0.0318(3) 0.0265(2) 0.0293(3) -0.00251(19) 0.00673(18) -0.00051(18)
N1 0.0339(12) 0.0264(11) 0.0348(13) -0.0001(9) 0.0051(10) -0.0004(9)
N2 0.0289(11) 0.0320(12) 0.0315(12) -0.0007(10) 0.0054(9) 0.0012(10)
C1 0.0465(17) 0.0379(16) 0.0447(18) -0.0152(14) 0.0103(14) -0.0030(13)
C2 0.0470(17) 0.0364(15) 0.0339(16) -0.0046(13) 0.0022(13) -0.0065(12)
C3 0.0499(18) 0.0444(17) 0.0343(16) 0.0010(14) 0.0103(13) -0.0086(13)
C4 0.0420(16) 0.0433(16) 0.0292(15) -0.0008(13) 0.0073(12) 0.0009(12)
C5 0.0408(16) 0.0344(15) 0.0427(17) -0.0056(13) 0.0100(13) 0.0061(13)
C6 0.106(3) 0.0377(18) 0.061(2) -0.011(2) 0.021(2) -0.0166(17)
C7 0.048(2) 0.072(3) 0.053(2) -0.0143(18) -0.0087(16) 0.0025(19)
C8 0.089(3) 0.075(3) 0.041(2) -0.020(2) 0.026(2) -0.0010(19)
Cl1 0.0399(4) 0.0706(6) 0.0644(6) 0.0109(4) 0.0122(4) 0.0171(5)
O1 0.154(5) 0.062(3) 0.380(10) -0.007(3) 0.088(6) 0.025(4)
O2 0.0576(18) 0.139(3) 0.101(3) 0.037(2) -0.0036(17) -0.032(2)
O3 0.086(2) 0.178(4) 0.063(2) 0.012(3) 0.0095(18) 0.027(2)
O4 0.0468(17) 0.287(6) 0.074(2) 0.047(3) 0.0024(16) 0.062(3)

loop_
_atom_type_symbol
_atom_type_description
_atom_type_scat_dispersion_real
_atom_type_scat_dispersion_imag
_atom_type_scat_source
C C 0.0033 0.0016 'International Tables Vol C Tables 4.2.6.8 and 6.1.1.4'
H H 0.0000 0.0000 'International Tables Vol C Tables 4.2.6.8 and 6.1.1.4'
N N 0.0061 0.0033 'International Tables Vol C Tables 4.2.6.8 and 6.1.1.4'
O O 0.0106 0.0060 'International Tables Vol C Tables 4.2.6.8 and 6.1.1.4'
Cl Cl 0.1484 0.1585 'International Tables Vol C Tables 4.2.6.8 and 6.1.1.4'
Cu Cu 0.3201 1.2651 'International Tables Vol C Tables 4.2.6.8 and 6.1.1.4'

loop_
_geom_angle_atom_site_label_1
_geom_angle_atom_site_label_2
_geom_angle_atom_site_label_3
_geom_angle_site_symmetry_1
_geom_angle_site_symmetry_3
_geom_angle
N2 Cu1 N2 . 3_666 180.0000(10)
N2 Cu1 N1 . . 94.38(10)
N2 Cu1 N1 3_666 . 85.62(10)
N2 Cu1 N1 . 3_666 85.62(10)
N2 Cu1 N1 3_666 3_666 94.38(10)
N1 Cu1 N1 . 3_666 180.0
N2 Cu1 O2 . 3_666 90.05(11)
N2 Cu1 O2 3_666 3_666 89.95(11)
N1 Cu1 O2 . 3_666 83.60(11)
N1 Cu1 O2 3_666 3_666 96.40(11)
N2 Cu1 O2 . . 89.95(11)
N2 Cu1 O2 3_666 . 90.05(11)
N1 Cu1 O2 . . 96.40(11)
N1 Cu1 O2 3_666 . 83.60(11)
O2 Cu1 O2 3_666 . 180.0000(10)
C1 N1 C2 . . 114.8(2)
C1 N1 Cu1 . . 106.40(17)
C2 N1 Cu1 . . 122.66(18)
C1 N1 H1N . . 103.6
C2 N1 H1N . . 103.6
Cu1 N1 H1N . . 103.6
C5 N2 C4 . . 113.4(2)
C5 N2 Cu1 . . 106.27(17)
C4 N2 Cu1 . . 117.28(18)
C5 N2 H2N . . 106.4
C4 N2 H2N . . 106.4
Cu1 N2 H2N . . 106.4
N1 C1 C5 . 3_666 107.9(2)
N1 C1 H11 . . 110.1
C5 C1 H11 3_666 . 110.1
N1 C1 H12 . . 110.1
C5 C1 H12 3_666 . 110.1
H11 C1 H12 . . 108.4
N1 C2 C7 . . 110.8(3)
N1 C2 C3 . . 108.1(2)
C7 C2 C3 . . 111.4(3)
N1 C2 C6 . . 109.3(3)
C7 C2 C6 . . 110.0(3)
C3 C2 C6 . . 107.1(3)
C4 C3 C2 . . 118.7(3)
C4 C3 H31 . . 107.6
C2 C3 H31 . . 107.6
C4 C3 H32 . . 107.6
C2 C3 H32 . . 107.6
H31 C3 H32 . . 107.1
N2 C4 C3 . . 110.1(2)
N2 C4 C8 . . 111.7(3)
C3 C4 C8 . . 110.0(3)
N2 C4 H4 . . 108.4
C3 C4 H4 . . 108.4
C8 C4 H4 . . 108.4
N2 C5 C1 . 3_666 108.1(2)
N2 C5 H51 . . 110.1
C1 C5 H51 3_666 . 110.1
N2 C5 H52 . . 110.1
C1 C5 H52 3_666 . 110.1
H51 C5 H52 . . 108.4
C2 C6 H61 . . 109.5
C2 C6 H62 . . 109.5
H61 C6 H62 . . 109.5
C2 C6 H63 . . 109.5
H61 C6 H63 . . 109.5
H62 C6 H63 . . 109.5
C2 C7 H71 . . 109.5
C2 C7 H72 . . 109.5
H71 C7 H72 . . 109.5
C2 C7 H73 . . 109.5
H71 C7 H73 . . 109.5
H72 C7 H73 . . 109.5
C4 C8 H81 . . 109.5
C4 C8 H82 . . 109.5
H81 C8 H82 . . 109.5
C4 C8 H83 . . 109.5
H81 C8 H83 . . 109.5
H82 C8 H83 . . 109.5
O4 Cl1 O1 . . 114.2(3)
O4 Cl1 O3 . . 110.0(2)
O1 Cl1 O3 . . 108.8(3)
O4 Cl1 O2 . . 110.5(2)
O1 Cl1 O2 . . 105.3(3)
O3 Cl1 O2 . . 107.6(2)
Cl1 O2 Cu1 . . 132.95(19)

loop_
_geom_bond_atom_site_label_1
_geom_bond_atom_site_label_2
_geom_bond_site_symmetry_2
_geom_bond_distance
_geom_bond_publ_flag
Cu1 N2 . 2.025(2) y
Cu1 N2 3_666 2.025(2) ?
Cu1 N1 . 2.040(2) y
Cu1 N1 3_666 2.040(2) ?
Cu1 O2 3_666 2.589(3) ?
Cu1 O2 . 2.589(3) y
N1 C1 . 1.484(4) ?
N1 C2 . 1.500(4) ?
N1 H1N . 0.9100 ?
N2 C5 . 1.475(4) ?
N2 C4 . 1.495(4) ?
N2 H2N . 0.9100 ?
C1 C5 3_666 1.504(4) ?
C1 H11 . 0.9700 ?
C1 H12 . 0.9700 ?
C2 C7 . 1.516(5) ?
C2 C3 . 1.531(4) ?
C2 C6 . 1.533(5) ?
C3 C4 . 1.509(4) ?
C3 H31 . 0.9700 ?
C3 H32 . 0.9700 ?
C4 C8 . 1.527(4) ?
C4 H4 . 0.9800 ?
C5 C1 3_666 1.504(4) ?
C5 H51 . 0.9700 ?
C5 H52 . 0.9700 ?
C6 H61 . 0.9600 ?
C6 H62 . 0.9600 ?
C6 H63 . 0.9600 ?
C7 H71 . 0.9600 ?
C7 H72 . 0.9600 ?
C7 H73 . 0.9600 ?
C8 H81 . 0.9600 ?
C8 H82 . 0.9600 ?
C8 H83 . 0.9600 ?
Cl1 O4 . 1.377(3) ?
Cl1 O1 . 1.397(4) ?
Cl1 O3 . 1.407(3) ?
Cl1 O2 . 1.427(3) ?

loop_
_geom_hbond_atom_site_label_D
_geom_hbond_atom_site_label_H
_geom_hbond_atom_site_label_A
_geom_hbond_site_symmetry_A
_geom_hbond_distance_DH
_geom_hbond_distance_HA
_geom_hbond_distance_DA
_geom_hbond_angle_DHA
N1 H1N O1 3_666 0.91 2.37 3.266(6) 170
N2 H2N O3 3_666 0.91 2.48 3.293(5) 149
C7 H71 O2 . 0.96 2.37 3.296(6) 162
C3 H32 O4 2_545 0.97 2.48 3.448(5) 177
C5 H52 O4 1_655 0.97 2.48 3.126(5) 124

loop_
_geom_torsion_atom_site_label_1
_geom_torsion_atom_site_label_2
_geom_torsion_atom_site_label_3
_geom_torsion_atom_site_label_4
_geom_torsion_site_symmetry_1
_geom_torsion_site_symmetry_4
_geom_torsion
N2 Cu1 N1 C1 . . -166.96(19)
N2 Cu1 N1 C1 3_666 . 13.04(19)
O2 Cu1 N1 C1 3_666 . 103.5(2)
O2 Cu1 N1 C1 . . -76.5(2)
N2 Cu1 N1 C2 . . -31.9(2)
N2 Cu1 N1 C2 3_666 . 148.1(2)
O2 Cu1 N1 C2 3_666 . -121.5(2)
O2 Cu1 N1 C2 . . 58.5(2)
N1 Cu1 N2 C5 . . 163.30(18)
N1 Cu1 N2 C5 3_666 . -16.70(18)
O2 Cu1 N2 C5 3_666 . -113.11(19)
O2 Cu1 N2 C5 . . 66.89(19)
N1 Cu1 N2 C4 . . 35.2(2)
N1 Cu1 N2 C4 3_666 . -144.8(2)
O2 Cu1 N2 C4 3_666 . 118.8(2)
O2 Cu1 N2 C4 . . -61.2(2)
C2 N1 C1 C5 . 3_666 -179.1(2)
Cu1 N1 C1 C5 . 3_666 -40.1(3)
C1 N1 C2 C7 . . 55.5(3)
Cu1 N1 C2 C7 . . -76.2(3)
C1 N1 C2 C3 . . 177.8(2)
Cu1 N1 C2 C3 . . 46.1(3)
C1 N1 C2 C6 . . -65.9(4)
Cu1 N1 C2 C6 . . 162.4(2)
N1 C2 C3 C4 . . -66.7(4)
C7 C2 C3 C4 . . 55.3(4)
C6 C2 C3 C4 . . 175.6(3)
C5 N2 C4 C3 . . 179.1(2)
Cu1 N2 C4 C3 . . -56.3(3)
C5 N2 C4 C8 . . 56.7(4)
Cu1 N2 C4 C8 . . -178.7(2)
C2 C3 C4 N2 . . 74.4(4)
C2 C3 C4 C8 . . -162.2(3)
C4 N2 C5 C1 . 3_666 173.7(2)
Cu1 N2 C5 C1 . 3_666 43.4(3)
O4 Cl1 O2 Cu1 . . -165.5(3)
O1 Cl1 O2 Cu1 . . 70.6(4)
O3 Cl1 O2 Cu1 . . -45.3(4)
N2 Cu1 O2 Cl1 . . -130.2(3)
N2 Cu1 O2 Cl1 3_666 . 49.8(3)
N1 Cu1 O2 Cl1 . . 135.4(3)
N1 Cu1 O2 Cl1 3_666 . -44.6(3)
